data_1544721
loop_
_publ_author_name
'Kubo, H.'
'Miura, H.'
'Hariya, Y.'

_publ_section_title
;
 Tetragonal-monoclinic transformation of cryptomelane at high temperature
;
_journal_name_full 'Mineralogical Journal'
_journal_page_first 50
_journal_page_last 63
_journal_volume 15
_journal_year 1990
_chemical_formula_sum 'Ba0.08 Fe0.15 K1.21 Mn7.85 Na0.44 O16'
_chemical_name_common (K1.21Na0.44Ba0.08)(Mn7.85Fe0.15)O16
_chemical_name_mineral 'monoclinic cryptomelane'
_space_group_crystal_system monoclinic
_space_group_IT_number 12
_space_group_name_Hall '-I 2y'
_space_group_name_H-M_alt 'I 1 2/m 1'
_cell_angle_alpha 90
_cell_angle_beta 90.52(7)
_cell_angle_gamma 90
_cell_formula_units_Z 1
_cell_length_a 9.907(7)
_cell_length_b 2.865(1)
_cell_length_c 9.676(8)
_cell_volume 274.6(3)
_cod_data_source_file mono-cryptomelane.cif
_cod_data_source_block mono-cryptomelane
_cod_depositor_comments
;
 Updating space group information.

 Antanas Vaitkus,
 2018-07-22
;
_cod_original_sg_symbol_H-M 'I 2/m'
_cod_original_formula_sum 'K1.21 Na0.44 Ba0.08 Mn7.85 Fe0.15 O16'
_cod_database_code 1544721

loop_
_space_group_symop_id
_space_group_symop_operation_xyz
1 'x, y, z'
2 '-x, -y, -z'
3 '-x, y, -z'
4 'x, -y, z'
5 'x+1/2, y+1/2, z+1/2'
6 '-x+1/2, -y+1/2, -z+1/2'
7 '-x+1/2, y+1/2, -z+1/2'
8 'x+1/2, -y+1/2, z+1/2'

loop_
_atom_site_label
_atom_site_occupancy
_atom_site_fract_x
_atom_site_fract_y
_atom_site_fract_z
_atom_site_adp_type
_atom_site_B_iso_or_equiv
_atom_site_type_symbol
A 0.6050 0.000000 0.500000 0.000000 Biso 4.435050 K
A 0.2200 0.500000 0.000000 0.000000 Biso 4.435050 Na
A 0.0300 0.500000 0.000000 0.000000 Biso 4.435050 Ba
Mn1 0.9800 0.16470(10) 0.000000 0.34750(10) Biso 0.467569 Mn
Mn1 0.0200 0.16470(10) 0.000000 0.34750(10) Biso 0.467569 Fe
Mn2 0.9800 0.35100(10) 0.000000 0.83210(10) Biso 0.482342 Mn
Mn2 0.0200 0.35100(10) 0.000000 0.83210(10) Biso 0.482342 Fe
O1 1.0 0.2042(7) 0.000000 0.1492(8) Biso 0.874609 O
O2 1.0 0.1543(7) 0.000000 0.8000(7) Biso 0.832256 O
O3 1.0 0.1590(8) 0.000000 0.5429(7) Biso 0.894328 O
O4 1.0 0.5421(7) 0.000000 0.8257(8) Biso 0.869798 O

loop_
_atom_site_aniso_label
_atom_site_aniso_U_11
_atom_site_aniso_U_22
_atom_site_aniso_U_33
_atom_site_aniso_U_12
_atom_site_aniso_U_13
_atom_site_aniso_U_23
A 0.23848 2.76002 0.32860 0.00000 0.04697 0.00000
A 0.23848 2.76002 0.32860 0.00000 0.04697 0.00000
A 0.23848 2.76002 0.32860 0.00000 0.04697 0.00000
Mn1 0.18352 0.00517 0.16289 0.00000 0.05176 0.00000
Mn1 0.18352 0.00517 0.16289 0.00000 0.05176 0.00000
Mn2 0.17862 0.00886 0.17506 0.00000 0.04505 0.00000
Mn2 0.17862 0.00886 0.17506 0.00000 0.04505 0.00000
O1 0.19923 0.05467 0.40255 0.00000 0.02971 0.00000
O2 0.19039 0.20931 0.22468 0.00000 0.01246 0.00000
O3 0.32190 0.16966 0.17881 0.00000 -0.01821 0.00000
O4 0.28166 0.05910 0.31175 0.00000 0.01150 0.00000
